data_7236987
loop_
_publ_author_name
'Yang, Wei'
'Liu, Chunlin'
'Lu, Shuang'
'Du, Jinya'
'Gao, Qingyun'
'Zhang, Ronghua'
'Liu, Yi'
'Yang, Changying'

_publ_section_title
;
 AIE-active smart cyanostyrene luminogens: polymorphism-dependent
 multicolor mechanochromism
;
_journal_issue 2
_journal_name_full 'Journal of Materials Chemistry C'
_journal_page_first 290
_journal_paper_doi 10.1039/C7TC04773H
_journal_volume 6
_journal_year 2018
_chemical_formula_sum 'C28 H22 F N3 O2'
_chemical_formula_weight 451.48
_chemical_name_systematic NAIF
_space_group_crystal_system triclinic
_space_group_IT_number 2
_space_group_name_Hall '-P 1'
_space_group_name_H-M_alt 'P -1'
_atom_sites_solution_hydrogens geom
_audit_creation_method SHELXL-2014/7
_audit_update_record
;
2017-10-13 deposited with the CCDC.
2017-12-04 downloaded from the CCDC.
;
_cell_angle_alpha 109.070(3)
_cell_angle_beta 91.048(3)
_cell_angle_gamma 106.353(3)
_cell_formula_units_Z 2
_cell_length_a 6.8722(3)
_cell_length_b 12.1460(5)
_cell_length_c 15.6701(5)
_cell_measurement_temperature 293(2)
_cell_volume 1177.38(9)
_computing_structure_refinement 'SHELXL-2014/7 (Sheldrick, 2014)'
_diffrn_ambient_temperature 293(2)
_diffrn_measured_fraction_theta_full 0.992
_diffrn_measured_fraction_theta_max 0.963
_diffrn_radiation_type CuK\a
_diffrn_radiation_wavelength 1.54178
_diffrn_reflns_av_R_equivalents 0.0556
_diffrn_reflns_av_unetI/netI 0.0666
_diffrn_reflns_Laue_measured_fraction_full 0.992
_diffrn_reflns_Laue_measured_fraction_max 0.963
_diffrn_reflns_limit_h_max 4
_diffrn_reflns_limit_h_min -8
_diffrn_reflns_limit_k_max 15
_diffrn_reflns_limit_k_min -14
_diffrn_reflns_limit_l_max 19
_diffrn_reflns_limit_l_min -19
_diffrn_reflns_number 11748
_diffrn_reflns_point_group_measured_fraction_full 0.992
_diffrn_reflns_point_group_measured_fraction_max 0.963
_diffrn_reflns_theta_full 67.679
_diffrn_reflns_theta_max 74.288
_diffrn_reflns_theta_min 4.043
_exptl_absorpt_coefficient_mu 0.706
_exptl_crystal_density_diffrn 1.274
_exptl_crystal_F_000 472
_refine_diff_density_max 0.263
_refine_diff_density_min -0.241
_refine_diff_density_rms 0.038
_refine_ls_extinction_coef 0.0032(7)
_refine_ls_extinction_expression Fc^*^=kFc[1+0.001xFc^2^\l^3^/sin(2\q)]^-1/4^
_refine_ls_extinction_method 'SHELXL-2014/7 (Sheldrick 2014'
_refine_ls_goodness_of_fit_ref 1.040
_refine_ls_hydrogen_treatment constr
_refine_ls_matrix_type full
_refine_ls_number_parameters 320
_refine_ls_number_reflns 4635
_refine_ls_number_restraints 18
_refine_ls_restrained_S_all 1.041
_refine_ls_R_factor_all 0.0631
_refine_ls_R_factor_gt 0.0530
_refine_ls_shift/su_max 0.002
_refine_ls_shift/su_mean 0.000
_refine_ls_structure_factor_coef Fsqd
_refine_ls_weighting_details 'w=1/[\s^2^(Fo^2^)+(0.0749P)^2^+0.1503P] where P=(Fo^2^+2Fc^2^)/3'
_refine_ls_weighting_scheme calc
_refine_ls_wR_factor_gt 0.1520
_refine_ls_wR_factor_ref 0.1627
_reflns_Friedel_coverage 0.000
_reflns_number_gt 3612
_reflns_number_total 4635
_reflns_threshold_expression 'I > 2\s(I)'
_cod_data_source_file c7tc04773h2.cif
_cod_data_source_block exp_544
_cod_original_cell_volume 1177.38(8)
_cod_database_code 7236987
_shelx_shelxl_version_number 2014/7
_shelx_space_group_comment
;
The symmetry employed for this shelxl refinement is uniquely defined
by the following loop, which should always be used as a source of
symmetry information in preference to the above space-group names.
They are only intended as comments.
;

loop_
_space_group_symop_operation_xyz
'x, y, z'
'-x, -y, -z'

loop_
_atom_site_label
_atom_site_type_symbol
_atom_site_fract_x
_atom_site_fract_y
_atom_site_fract_z
_atom_site_U_iso_or_equiv
_atom_site_adp_type
_atom_site_occupancy
_atom_site_site_symmetry_order
_atom_site_calc_flag
_atom_site_refinement_flags_posn
_atom_site_refinement_flags_adp
_atom_site_refinement_flags_occupancy
_atom_site_disorder_assembly
_atom_site_disorder_group
C1 C 0.9501(2) 0.83628(14) 0.13248(11) 0.0480(4) Uani 1 1 d . . . . .
C2 C 1.1190(3) 0.89319(15) 0.09619(12) 0.0573(4) Uani 1 1 d . . . . .
H2 H 1.1508 0.9755 0.1029 0.069 Uiso 1 1 calc R U . . .
C3 C 1.2354(3) 0.82282(17) 0.05039(13) 0.0606(4) Uani 1 1 d . . . . .
H3 H 1.3461 0.8582 0.0247 0.073 Uiso 1 1 calc R U . . .
C4 C 1.1927(3) 0.70025(17) 0.04126(12) 0.0583(4) Uani 1 1 d . . . . .
H4 H 1.2747 0.6555 0.0096 0.070 Uiso 1 1 calc R U . . .
C5 C 1.0315(2) 0.64465(15) 0.07827(11) 0.0525(4) Uani 1 1 d . . . . .
H5 H 1.0052 0.5632 0.0731 0.063 Uiso 1 1 calc R U . . .
C6 C 0.9068(2) 0.71275(13) 0.12409(10) 0.0458(3) Uani 1 1 d . . . . .
C7 C 0.7256(2) 0.68053(13) 0.16498(10) 0.0455(3) Uani 1 1 d . . . . .
C8 C 0.6227(2) 0.55547(13) 0.16347(10) 0.0471(4) Uani 1 1 d . . . . .
C9 C 0.7219(3) 0.49745(16) 0.20380(13) 0.0651(5) Uani 1 1 d . . . . .
H9 H 0.8530 0.5395 0.2341 0.078 Uiso 1 1 calc R U . . .
C10 C 0.6322(4) 0.37870(18) 0.20052(16) 0.0787(6) Uani 1 1 d . . . . .
H10 H 0.6996 0.3416 0.2294 0.094 Uiso 1 1 calc R U . . .
C11 C 0.4422(3) 0.31759(17) 0.15382(16) 0.0729(5) Uani 1 1 d . . . . .
C12 C 0.3390(3) 0.36931(18) 0.11204(16) 0.0754(6) Uani 1 1 d . . . . .
H12 H 0.2094 0.3254 0.0806 0.090 Uiso 1 1 calc R U . . .
C13 C 0.4294(3) 0.48853(16) 0.11683(14) 0.0629(5) Uani 1 1 d . . . . .
H13 H 0.3594 0.5247 0.0882 0.076 Uiso 1 1 calc R U . . .
C14 C 0.6649(2) 0.78487(14) 0.19748(10) 0.0474(4) Uani 1 1 d . . . . .
C15 C 0.8047(3) 1.00874(14) 0.20883(13) 0.0592(4) Uani 1 1 d . . . . .
H15 H 0.6813 1.0123 0.2386 0.071 Uiso 1 1 calc R U . . .
C16 C 0.7927(4) 1.0549(2) 0.12997(17) 0.0822(6) Uani 1 1 d . . . . .
H16A H 0.9191 1.0630 0.1039 0.123 Uiso 1 1 calc R U . . .
H16B H 0.7687 1.1330 0.1518 0.123 Uiso 1 1 calc R U . . .
H16C H 0.6828 0.9977 0.0845 0.123 Uiso 1 1 calc R U . . .
C17 C 0.9850(4) 1.08812(18) 0.28009(15) 0.0813(6) Uani 1 1 d . . . . .
H17A H 0.9796 1.0584 0.3300 0.122 Uiso 1 1 calc R U . . .
H17B H 0.9803 1.1709 0.3016 0.122 Uiso 1 1 calc R U . . .
H17C H 1.1096 1.0855 0.2539 0.122 Uiso 1 1 calc R U . . .
C18 C 0.4936(2) 0.80361(14) 0.24522(11) 0.0520(4) Uani 1 1 d . . . . .
H18 H 0.4518 0.8697 0.2442 0.062 Uiso 1 1 calc R U . . .
C19 C 0.3882(2) 0.73532(16) 0.29095(11) 0.0526(4) Uani 1 1 d . . . . .
H19 H 0.4245 0.6678 0.2927 0.063 Uiso 1 1 calc R U . . .
C20 C 0.2220(2) 0.76350(15) 0.33707(11) 0.0537(4) Uani 1 1 d . . . . .
H20 H 0.1900 0.8318 0.3342 0.064 Uiso 1 1 calc R U . . .
C21 C 0.1061(2) 0.69977(15) 0.38477(11) 0.0519(4) Uani 1 1 d . . . . .
C22 C 0.1498(3) 0.5920(2) 0.38605(15) 0.0697(5) Uani 1 1 d . . . . .
C23 C -0.0625(2) 0.73144(15) 0.43395(11) 0.0524(4) Uani 1 1 d . . . . .
C24 C -0.1668(3) 0.66103(18) 0.48277(14) 0.0675(5) Uani 1 1 d . . . . .
H24 H -0.1309 0.5929 0.4832 0.081 Uiso 1 1 calc R U . . .
C25 C -0.3223(3) 0.6904(2) 0.53049(15) 0.0728(5) Uani 1 1 d . . . . .
H25 H -0.3916 0.6423 0.5626 0.087 Uiso 1 1 calc R U . . .
C26 C -0.3732(3) 0.79128(17) 0.52991(12) 0.0607(4) Uani 1 1 d . . . . .
C27 C -0.2763(3) 0.86267(18) 0.48187(13) 0.0624(4) Uani 1 1 d . . . . .
H27 H -0.3140 0.9303 0.4816 0.075 Uiso 1 1 calc R U . . .
C28 C -0.1221(3) 0.83186(17) 0.43412(13) 0.0609(4) Uani 1 1 d . . . . .
H28 H -0.0559 0.8794 0.4011 0.073 Uiso 1 1 calc R U . . .
F1 F 0.3559(2) 0.20001(11) 0.14813(13) 0.1162(6) Uani 1 1 d . . . . .
N1 N 0.8017(2) 0.88011(11) 0.17696(9) 0.0504(3) Uani 1 1 d . . . . .
N2 N 0.216(4) 0.526(3) 0.402(3) 0.088(4) Uani 0.37(6) 1 d . U P A 1
N2' N 0.163(4) 0.4937(19) 0.3751(16) 0.095(3) Uani 0.63(6) 1 d . U P A 2
N3 N -0.5326(3) 0.82640(19) 0.58375(13) 0.0795(5) Uani 1 1 d . . . . .
O1 O -0.6262(4) 0.7594(2) 0.62161(18) 0.1392(9) Uani 1 1 d . . . . .
O2 O -0.5682(3) 0.91974(18) 0.58679(14) 0.1066(6) Uani 1 1 d . . . . .

loop_
_atom_site_aniso_label
_atom_site_aniso_U_11
_atom_site_aniso_U_22
_atom_site_aniso_U_33
_atom_site_aniso_U_23
_atom_site_aniso_U_13
_atom_site_aniso_U_12
C1 0.0515(8) 0.0401(8) 0.0515(8) 0.0176(6) 0.0104(6) 0.0100(6)
C2 0.0583(9) 0.0442(8) 0.0681(10) 0.0248(8) 0.0158(8) 0.0068(7)
C3 0.0544(9) 0.0618(11) 0.0680(11) 0.0296(9) 0.0194(8) 0.0120(8)
C4 0.0563(9) 0.0590(10) 0.0628(10) 0.0219(8) 0.0162(8) 0.0211(8)
C5 0.0559(9) 0.0425(8) 0.0577(9) 0.0161(7) 0.0087(7) 0.0144(7)
C6 0.0479(8) 0.0391(7) 0.0481(8) 0.0165(6) 0.0059(6) 0.0082(6)
C7 0.0493(8) 0.0373(7) 0.0485(8) 0.0171(6) 0.0079(6) 0.0080(6)
C8 0.0533(8) 0.0377(8) 0.0489(8) 0.0169(6) 0.0091(6) 0.0091(6)
C9 0.0702(11) 0.0453(9) 0.0743(12) 0.0256(8) -0.0095(9) 0.0046(8)
C10 0.0947(14) 0.0524(11) 0.0956(15) 0.0414(11) -0.0028(12) 0.0145(10)
C11 0.0786(12) 0.0415(9) 0.0947(14) 0.0321(9) 0.0139(10) 0.0018(8)
C12 0.0588(10) 0.0515(10) 0.1036(16) 0.0303(10) -0.0015(10) -0.0053(8)
C13 0.0545(9) 0.0511(10) 0.0823(12) 0.0308(9) -0.0020(8) 0.0062(7)
C14 0.0502(8) 0.0410(8) 0.0499(8) 0.0195(6) 0.0090(6) 0.0076(6)
C15 0.0661(10) 0.0368(8) 0.0760(11) 0.0214(8) 0.0206(8) 0.0146(7)
C16 0.0855(13) 0.0613(12) 0.1133(18) 0.0497(12) 0.0093(12) 0.0201(10)
C17 0.1009(15) 0.0517(11) 0.0707(13) 0.0084(9) 0.0117(11) 0.0067(10)
C18 0.0557(9) 0.0440(8) 0.0555(9) 0.0178(7) 0.0129(7) 0.0128(7)
C19 0.0551(9) 0.0500(9) 0.0534(9) 0.0208(7) 0.0119(7) 0.0133(7)
C20 0.0557(9) 0.0498(9) 0.0540(9) 0.0202(7) 0.0099(7) 0.0111(7)
C21 0.0516(8) 0.0530(9) 0.0515(9) 0.0221(7) 0.0086(7) 0.0117(7)
C22 0.0720(11) 0.0774(13) 0.0846(13) 0.0505(11) 0.0332(10) 0.0326(10)
C23 0.0522(8) 0.0537(9) 0.0497(8) 0.0203(7) 0.0062(7) 0.0108(7)
C24 0.0722(11) 0.0647(11) 0.0797(12) 0.0390(10) 0.0294(10) 0.0246(9)
C25 0.0752(12) 0.0752(13) 0.0811(13) 0.0415(11) 0.0346(10) 0.0242(10)
C26 0.0594(9) 0.0654(11) 0.0560(10) 0.0183(8) 0.0131(8) 0.0199(8)
C27 0.0650(10) 0.0631(11) 0.0643(11) 0.0248(9) 0.0111(8) 0.0239(8)
C28 0.0635(10) 0.0629(11) 0.0641(10) 0.0322(9) 0.0162(8) 0.0185(8)
F1 0.1171(11) 0.0514(7) 0.1747(15) 0.0592(9) 0.0114(10) -0.0059(7)
N1 0.0574(7) 0.0351(6) 0.0602(8) 0.0201(6) 0.0168(6) 0.0113(5)
N2 0.084(7) 0.093(9) 0.123(11) 0.070(8) 0.040(6) 0.041(6)
N2' 0.112(7) 0.087(6) 0.120(7) 0.063(5) 0.046(6) 0.049(5)
N3 0.0825(11) 0.0869(13) 0.0765(11) 0.0290(10) 0.0305(9) 0.0352(10)
O1 0.1496(18) 0.155(2) 0.183(2) 0.1080(18) 0.1183(17) 0.0880(16)
O2 0.1226(14) 0.0986(13) 0.1201(14) 0.0379(11) 0.0557(11) 0.0636(11)

loop_
_atom_type_symbol
_atom_type_description
_atom_type_scat_dispersion_real
_atom_type_scat_dispersion_imag
_atom_type_scat_source
C C 0.0181 0.0091 'International Tables Vol C Tables 4.2.6.8 and 6.1.1.4'
H H 0.0000 0.0000 'International Tables Vol C Tables 4.2.6.8 and 6.1.1.4'
O O 0.0492 0.0322 'International Tables Vol C Tables 4.2.6.8 and 6.1.1.4'
F F 0.0727 0.0534 'International Tables Vol C Tables 4.2.6.8 and 6.1.1.4'
N N 0.0311 0.0180 'International Tables Vol C Tables 4.2.6.8 and 6.1.1.4'

loop_
_geom_angle_atom_site_label_1
_geom_angle_atom_site_label_2
_geom_angle_atom_site_label_3
_geom_angle
N1 C1 C6 108.28(13)
N1 C1 C2 131.01(14)
C6 C1 C2 120.69(15)
C3 C2 C1 117.61(15)
C2 C3 C4 122.02(15)
C5 C4 C3 120.85(16)
C4 C5 C6 118.86(15)
C5 C6 C1 119.95(14)
C5 C6 C7 132.23(14)
C1 C6 C7 107.78(14)
C14 C7 C6 106.58(13)
C14 C7 C8 129.42(14)
C6 C7 C8 123.82(14)
C9 C8 C13 117.25(14)
C9 C8 C7 120.74(14)
C13 C8 C7 121.88(14)
C8 C9 C10 121.99(17)
C11 C10 C9 118.11(18)
C12 C11 F1 119.16(19)
C12 C11 C10 122.43(17)
F1 C11 C10 118.40(19)
C11 C12 C13 118.84(18)
C12 C13 C8 121.36(17)
C7 C14 N1 109.23(13)
C7 C14 C18 129.76(14)
N1 C14 C18 121.01(14)
N1 C15 C17 111.10(16)
N1 C15 C16 111.75(16)
C17 C15 C16 113.01(16)
C19 C18 C14 126.49(16)
C18 C19 C20 121.72(16)
C21 C20 C19 126.00(17)
C20 C21 C22 117.02(16)
C20 C21 C23 125.50(16)
C22 C21 C23 117.48(14)
N2 C22 C21 164(2)
N2' C22 C21 169.4(15)
C24 C23 C28 117.69(16)
C24 C23 C21 120.32(16)
C28 C23 C21 121.98(15)
C25 C24 C23 121.20(18)
C26 C25 C24 119.02(18)
C25 C26 C27 121.85(17)
C25 C26 N3 119.43(17)
C27 C26 N3 118.70(18)
C26 C27 C28 118.49(18)
C27 C28 C23 121.74(17)
C1 N1 C14 108.13(12)
C1 N1 C15 125.29(13)
C14 N1 C15 126.02(14)
O1 N3 O2 122.7(2)
O1 N3 C26 118.5(2)
O2 N3 C26 118.75(19)

loop_
_geom_bond_atom_site_label_1
_geom_bond_atom_site_label_2
_geom_bond_distance
C1 N1 1.378(2)
C1 C6 1.406(2)
C1 C2 1.406(2)
C2 C3 1.375(2)
C3 C4 1.391(3)
C4 C5 1.370(2)
C5 C6 1.402(2)
C6 C7 1.426(2)
C7 C14 1.387(2)
C7 C8 1.4760(19)
C8 C9 1.381(2)
C8 C13 1.388(2)
C9 C10 1.383(2)
C10 C11 1.362(3)
C11 C12 1.353(3)
C11 F1 1.356(2)
C12 C13 1.382(2)
C14 N1 1.4025(18)
C14 C18 1.439(2)
C15 N1 1.471(2)
C15 C17 1.511(3)
C15 C16 1.524(3)
C18 C19 1.340(2)
C19 C20 1.426(2)
C20 C21 1.358(2)
C21 C22 1.429(3)
C21 C23 1.474(2)
C22 N2 1.12(2)
C22 N2' 1.180(15)
C23 C24 1.390(2)
C23 C28 1.391(2)
C24 C25 1.377(3)
C25 C26 1.369(3)
C26 C27 1.372(3)
C26 N3 1.468(2)
C27 C28 1.376(3)
N3 O1 1.209(3)
N3 O2 1.212(2)
